data_4314998
loop_
_publ_author_name
'Hui-Min Wen'
'Yu-Hui Wu'
'Yang Fan'
'Li-Yi Zhang'
'Chang-Neng Chen'
'Zhong-Ning Chen'

_publ_section_title
;
 Spectroscopic and Luminescence Studies on Square-Planar Platinum(II)
 Complexes with Anionic Tridentate 3-Bis(2-pyridylimino)isoindoline
 Derivatives
;
_journal_name_full 'Inorganic Chemistry'
_journal_page_first 2210
_journal_page_last 2221
_journal_paper_doi 10.1021/ic902019s
_journal_volume 49
_journal_year 2010
_chemical_formula_sum 'C30 H25 N5 Pt'
_chemical_formula_weight 650.64
_chemical_name_systematic
; 
 ? 
;
_space_group_IT_number 14
_symmetry_cell_setting monoclinic
_symmetry_space_group_name_Hall '-P 2ybc'
_symmetry_space_group_name_H-M 'P 1 21/c 1'
_atom_sites_solution_hydrogens geom
_atom_sites_solution_primary direct
_atom_sites_solution_secondary difmap
_audit_creation_method SHELXL-97
_cell_angle_alpha 90.00
_cell_angle_beta 101.016(8)
_cell_angle_gamma 90.00
_cell_formula_units_Z 4
_cell_length_a 10.854(5)
_cell_length_b 11.573(5)
_cell_length_c 20.151(10)
_cell_measurement_temperature 293(2)
_cell_volume 2485(2)
_computing_structure_refinement 'SHELXL-97 (Sheldrick, 1997)'
_computing_structure_solution 'SHELXS-97 (Sheldrick, 1990)'
_diffrn_ambient_temperature 293(2)
_diffrn_measured_fraction_theta_full 0.992
_diffrn_measured_fraction_theta_max 0.992
_diffrn_radiation_monochromator graphite
_diffrn_radiation_source 'fine-focus sealed tube'
_diffrn_radiation_type MoK\a
_diffrn_radiation_wavelength 0.71073
_diffrn_reflns_av_R_equivalents 0.0620
_diffrn_reflns_av_sigmaI/netI 0.0648
_diffrn_reflns_limit_h_max 11
_diffrn_reflns_limit_h_min -14
_diffrn_reflns_limit_k_max 14
_diffrn_reflns_limit_k_min -14
_diffrn_reflns_limit_l_max 26
_diffrn_reflns_limit_l_min -26
_diffrn_reflns_number 17965
_diffrn_reflns_theta_full 27.48
_diffrn_reflns_theta_max 27.48
_diffrn_reflns_theta_min 2.93
_exptl_absorpt_coefficient_mu 5.676
_exptl_absorpt_correction_T_max 1.0000
_exptl_absorpt_correction_T_min 0.2457
_exptl_absorpt_correction_type multi-scan
_exptl_crystal_colour Red
_exptl_crystal_density_diffrn 1.739
_exptl_crystal_density_method 'not measured'
_exptl_crystal_description Prism
_exptl_crystal_F_000 1272
_exptl_crystal_size_max 0.60
_exptl_crystal_size_mid 0.40
_exptl_crystal_size_min 0.25
_refine_diff_density_max 1.837
_refine_diff_density_min -2.418
_refine_diff_density_rms 0.166
_refine_ls_extinction_coef 0.00375(19)
_refine_ls_extinction_expression Fc^*^=kFc[1+0.001xFc^2^\l^3^/sin(2\q)]^-1/4^
_refine_ls_extinction_method SHELXL
_refine_ls_goodness_of_fit_ref 1.000
_refine_ls_hydrogen_treatment constr
_refine_ls_matrix_type full
_refine_ls_number_parameters 326
_refine_ls_number_reflns 5647
_refine_ls_number_restraints 0
_refine_ls_restrained_S_all 1.000
_refine_ls_R_factor_all 0.0458
_refine_ls_R_factor_gt 0.0390
_refine_ls_shift/su_max 0.001
_refine_ls_shift/su_mean 0.000
_refine_ls_structure_factor_coef Fsqd
_refine_ls_weighting_details 'calc w=1/[\s^2^(Fo^2^)+(0.0350P)^2^+0.0000P] where P=(Fo^2^+2Fc^2^)/3'
_refine_ls_weighting_scheme calc
_refine_ls_wR_factor_gt 0.0834
_refine_ls_wR_factor_ref 0.0861
_reflns_number_gt 4659
_reflns_number_total 5647
_reflns_threshold_expression >2sigma(I)
_cod_data_source_file ic902019s_si_001_3.cif
_cod_data_source_block complex_6
_cod_depositor_comments
;
The following automatic conversions were performed:

'_symmetry_cell_setting' value 'Monoclinic' changed to 'monoclinic'
according to the built-in table from CIF Core dictionary named
'cif_core.dic' version 2.4.1 from
2010-06-29.

'_exptl_absorpt_correction_type' value 'Multi-scan'
changed to 'multi-scan' according to the built-in table from CIF Core
dictionary named 'cif_core.dic' version 2.4.1 from 2010-06-29.

Automatic conversion script
Id: cif_fix_values 1646 2011-03-28 12:23:43Z adriana 
;
_cod_database_code 4314998

loop_
_symmetry_equiv_pos_as_xyz
'x, y, z'
'-x, y+1/2, -z+1/2'
'-x, -y, -z'
'x, -y-1/2, z-1/2'

loop_
_atom_site_label
_atom_site_type_symbol
_atom_site_fract_x
_atom_site_fract_y
_atom_site_fract_z
_atom_site_U_iso_or_equiv
_atom_site_adp_type
_atom_site_occupancy
_atom_site_symmetry_multiplicity
_atom_site_calc_flag
_atom_site_refinement_flags
_atom_site_disorder_assembly
_atom_site_disorder_group
Pt Pt 0.857021(16) 0.345349(16) -0.001023(8) 0.02584(10) Uani 1 1 d . . .
N1 N 0.7374(4) 0.4803(3) 0.00520(19) 0.0292(9) Uani 1 1 d . . .
C1 C 0.6739(5) 0.4820(5) 0.0578(2) 0.0372(12) Uani 1 1 d . . .
H1A H 0.6848 0.4202 0.0878 0.045 Uiso 1 1 calc R . .
N2 N 0.7862(4) 0.5954(4) -0.0885(2) 0.0331(10) Uani 1 1 d . . .
C2 C 0.5953(5) 0.5694(5) 0.0687(3) 0.0476(15) Uani 1 1 d . . .
H2B H 0.5580 0.5711 0.1065 0.057 Uiso 1 1 calc R . .
N3 N 0.9261(4) 0.4318(3) -0.07143(18) 0.0288(9) Uani 1 1 d . . .
C3 C 0.5737(5) 0.6593(4) 0.0175(4) 0.0468(17) Uani 1 1 d . . .
H3A H 0.5117 0.7146 0.0181 0.056 Uiso 1 1 calc R . .
N4 N 1.0719(4) 0.2902(4) -0.0981(2) 0.0400(11) Uani 1 1 d . . .
C4 C 0.6391(5) 0.6619(4) -0.0272(3) 0.0404(14) Uani 1 1 d . . .
H4B H 0.6315 0.7255 -0.0559 0.049 Uiso 1 1 calc R . .
N5 N 0.9946(4) 0.2232(3) 0.0009(2) 0.0338(10) Uani 1 1 d . . .
C5 C 0.7230(4) 0.5745(4) -0.0364(3) 0.0336(12) Uani 1 1 d . . .
C6 C 0.8768(4) 0.5333(4) -0.1014(2) 0.0286(11) Uani 1 1 d . . .
C7 C 0.9439(4) 0.5605(5) -0.1569(2) 0.0338(12) Uani 1 1 d . . .
C8 C 1.0240(5) 0.4698(5) -0.1611(2) 0.0385(13) Uani 1 1 d . . .
C9 C 1.0111(4) 0.3879(5) -0.1070(2) 0.0316(11) Uani 1 1 d . . .
C10 C 1.0717(5) 0.2173(5) -0.0460(3) 0.0395(13) Uani 1 1 d . . .
C11 C 1.1602(5) 0.1262(5) -0.0419(3) 0.0512(16) Uani 1 1 d . . .
H11A H 1.2092 0.1194 -0.0749 0.061 Uiso 1 1 calc R . .
C12 C 1.1740(6) 0.0499(5) 0.0088(3) 0.0434(14) Uani 1 1 d . . .
H12A H 1.2257 -0.0142 0.0087 0.052 Uiso 1 1 calc R . .
C13 C 1.1108(5) 0.0672(5) 0.0612(3) 0.0547(17) Uani 1 1 d . . .
H13A H 1.1293 0.0225 0.1002 0.066 Uiso 1 1 calc R . .
C14 C 1.0203(6) 0.1512(4) 0.0551(3) 0.0436(14) Uani 1 1 d . . .
H14A H 0.9747 0.1593 0.0895 0.052 Uiso 1 1 calc R . .
C15 C 0.9368(5) 0.6545(5) -0.1996(3) 0.0465(15) Uani 1 1 d . . .
H15A H 0.8832 0.7160 -0.1963 0.056 Uiso 1 1 calc R . .
C16 C 1.0127(6) 0.6538(6) -0.2477(3) 0.064(2) Uani 1 1 d . . .
H16A H 1.0101 0.7158 -0.2773 0.077 Uiso 1 1 calc R . .
C17 C 1.0919(6) 0.5623(7) -0.2522(3) 0.067(2) Uani 1 1 d . . .
H17A H 1.1406 0.5636 -0.2855 0.080 Uiso 1 1 calc R . .
C18 C 1.1016(5) 0.4681(6) -0.2087(3) 0.0529(16) Uani 1 1 d . . .
H18A H 1.1568 0.4075 -0.2113 0.063 Uiso 1 1 calc R . .
C19 C 0.7725(5) 0.2457(5) 0.0564(2) 0.0362(12) Uani 1 1 d . . .
C20 C 0.7193(5) 0.1797(5) 0.0868(3) 0.0386(13) Uani 1 1 d . . .
C21 C 0.6591(5) 0.0929(4) 0.1212(2) 0.0312(11) Uani 1 1 d . . .
C22 C 0.5449(5) 0.0439(4) 0.0906(3) 0.0439(14) Uani 1 1 d . . .
H22A H 0.5051 0.0710 0.0485 0.053 Uiso 1 1 calc R . .
C23 C 0.4891(5) -0.0437(4) 0.1209(3) 0.0420(14) Uani 1 1 d . . .
H23A H 0.4146 -0.0761 0.0981 0.050 Uiso 1 1 calc R . .
C24 C 0.5422(4) -0.0843(4) 0.1848(2) 0.0282(10) Uani 1 1 d . . .
C25 C 0.6540(5) -0.0336(4) 0.2162(2) 0.0362(12) Uani 1 1 d . . .
H25A H 0.6914 -0.0577 0.2593 0.043 Uiso 1 1 calc R . .
C26 C 0.7116(5) 0.0525(4) 0.1849(3) 0.0397(13) Uani 1 1 d . . .
H26A H 0.7872 0.0835 0.2073 0.048 Uiso 1 1 calc R . .
C27 C 0.4810(5) -0.1785(5) 0.2214(3) 0.0361(12) Uani 1 1 d . . .
C28 C 0.4398(6) -0.1250(6) 0.2832(3) 0.0570(17) Uani 1 1 d . . .
H28A H 0.3797 -0.0649 0.2688 0.085 Uiso 1 1 calc R . .
H28B H 0.5116 -0.0931 0.3129 0.085 Uiso 1 1 calc R . .
H28C H 0.4024 -0.1835 0.3068 0.085 Uiso 1 1 calc R . .
C29 C 0.3668(6) -0.2343(5) 0.1752(3) 0.0568(17) Uani 1 1 d . . .
H29A H 0.3056 -0.1759 0.1592 0.085 Uiso 1 1 calc R . .
H29B H 0.3305 -0.2912 0.2004 0.085 Uiso 1 1 calc R . .
H29C H 0.3933 -0.2706 0.1375 0.085 Uiso 1 1 calc R . .
C30 C 0.5777(6) -0.2748(5) 0.2464(3) 0.0569(17) Uani 1 1 d . . .
H30A H 0.6497 -0.2418 0.2753 0.085 Uiso 1 1 calc R . .
H30B H 0.6031 -0.3108 0.2082 0.085 Uiso 1 1 calc R . .
H30C H 0.5402 -0.3315 0.2711 0.085 Uiso 1 1 calc R . .

loop_
_atom_site_aniso_label
_atom_site_aniso_U_11
_atom_site_aniso_U_22
_atom_site_aniso_U_33
_atom_site_aniso_U_23
_atom_site_aniso_U_13
_atom_site_aniso_U_12
Pt 0.02626(13) 0.02933(15) 0.02143(12) -0.00020(7) 0.00330(8) -0.00341(8)
N1 0.029(2) 0.029(2) 0.030(2) -0.0015(18) 0.0059(17) -0.0075(19)
C1 0.046(3) 0.037(3) 0.032(3) -0.001(2) 0.015(2) -0.002(3)
N2 0.032(2) 0.032(2) 0.036(2) 0.0096(19) 0.0077(18) -0.002(2)
C2 0.054(4) 0.046(4) 0.048(3) -0.009(3) 0.024(3) 0.001(3)
N3 0.026(2) 0.039(2) 0.0217(19) 0.0003(17) 0.0053(16) -0.0050(19)
C3 0.028(3) 0.018(3) 0.095(5) 0.010(3) 0.012(3) 0.007(2)
N4 0.032(3) 0.047(3) 0.043(3) -0.006(2) 0.012(2) -0.001(2)
C4 0.033(3) 0.027(3) 0.062(4) 0.008(3) 0.011(3) 0.007(2)
N5 0.028(2) 0.034(3) 0.037(2) -0.0060(19) 0.0007(18) -0.0014(19)
C5 0.027(3) 0.032(3) 0.042(3) -0.001(2) 0.007(2) -0.004(2)
C6 0.028(3) 0.033(3) 0.025(2) 0.001(2) 0.0029(19) -0.011(2)
C7 0.027(3) 0.050(3) 0.023(2) 0.001(2) 0.002(2) -0.010(2)
C8 0.030(3) 0.058(4) 0.027(2) 0.004(2) 0.006(2) -0.010(3)
C9 0.023(2) 0.041(3) 0.031(3) -0.003(2) 0.006(2) -0.002(2)
C10 0.025(3) 0.043(3) 0.048(3) -0.012(3) 0.002(2) 0.001(2)
C11 0.031(3) 0.051(4) 0.071(4) -0.015(3) 0.010(3) 0.000(3)
C12 0.058(4) 0.031(3) 0.046(3) 0.003(3) 0.020(3) 0.023(3)
C13 0.047(4) 0.046(4) 0.062(4) 0.009(3) -0.012(3) 0.013(3)
C14 0.044(3) 0.046(4) 0.038(3) 0.006(2) -0.001(3) 0.000(3)
C15 0.042(3) 0.056(4) 0.040(3) 0.015(3) 0.006(3) -0.007(3)
C16 0.051(4) 0.098(6) 0.044(4) 0.029(3) 0.011(3) -0.015(4)
C17 0.046(4) 0.117(6) 0.041(3) 0.016(4) 0.020(3) -0.015(4)
C18 0.038(3) 0.079(5) 0.046(3) 0.000(3) 0.020(3) -0.006(3)
C19 0.036(3) 0.039(3) 0.033(3) -0.002(2) 0.005(2) -0.002(3)
C20 0.040(3) 0.037(3) 0.043(3) 0.003(2) 0.017(3) 0.002(3)
C21 0.034(3) 0.029(3) 0.034(3) 0.003(2) 0.014(2) 0.004(2)
C22 0.052(4) 0.044(3) 0.031(3) 0.011(2) -0.003(2) -0.001(3)
C23 0.039(3) 0.048(4) 0.037(3) 0.007(3) 0.000(2) -0.011(3)
C24 0.027(3) 0.030(3) 0.030(2) 0.003(2) 0.0093(19) 0.003(2)
C25 0.034(3) 0.042(3) 0.030(3) 0.011(2) 0.001(2) -0.002(2)
C26 0.028(3) 0.044(3) 0.047(3) 0.012(3) 0.004(2) -0.007(2)
C27 0.034(3) 0.040(3) 0.036(3) 0.002(2) 0.013(2) -0.001(2)
C28 0.063(4) 0.069(4) 0.048(4) -0.003(3) 0.032(3) -0.009(3)
C29 0.053(4) 0.058(4) 0.062(4) 0.005(3) 0.017(3) -0.018(3)
C30 0.060(4) 0.036(4) 0.075(4) 0.015(3) 0.015(3) 0.005(3)

loop_
_atom_type_symbol
_atom_type_description
_atom_type_scat_dispersion_real
_atom_type_scat_dispersion_imag
_atom_type_scat_source
C C 0.0033 0.0016 'International Tables Vol C Tables 4.2.6.8 and 6.1.1.4'
H H 0.0000 0.0000 'International Tables Vol C Tables 4.2.6.8 and 6.1.1.4'
N N 0.0061 0.0033 'International Tables Vol C Tables 4.2.6.8 and 6.1.1.4'
Pt Pt -1.7033 8.3905 'International Tables Vol C Tables 4.2.6.8 and 6.1.1.4'

loop_
_geom_angle_atom_site_label_1
_geom_angle_atom_site_label_2
_geom_angle_atom_site_label_3
_geom_angle
_geom_angle_site_symmetry_1
_geom_angle_site_symmetry_3
_geom_angle_publ_flag
C19 Pt N3 170.72(17) . . ?
C19 Pt N1 92.19(19) . . ?
N3 Pt N1 89.42(16) . . ?
C19 Pt N5 90.25(19) . . ?
N3 Pt N5 89.33(17) . . ?
N1 Pt N5 172.35(14) . . ?
C5 N1 C1 116.5(4) . . ?
C5 N1 Pt 124.8(3) . . ?
C1 N1 Pt 118.5(3) . . ?
C2 C1 N1 123.8(5) . . ?
C2 C1 H1A 118.1 . . ?
N1 C1 H1A 118.1 . . ?
C6 N2 C5 124.5(4) . . ?
C1 C2 C3 115.9(5) . . ?
C1 C2 H2B 122.0 . . ?
C3 C2 H2B 122.0 . . ?
C9 N3 C6 109.3(4) . . ?
C9 N3 Pt 124.6(3) . . ?
C6 N3 Pt 124.8(3) . . ?
C4 C3 C2 119.5(5) . . ?
C4 C3 H3A 120.3 . . ?
C2 C3 H3A 120.3 . . ?
C9 N4 C10 125.0(5) . . ?
C3 C4 C5 123.6(5) . . ?
C3 C4 H4B 118.2 . . ?
C5 C4 H4B 118.2 . . ?
C14 N5 C10 117.5(5) . . ?
C14 N5 Pt 118.4(4) . . ?
C10 N5 Pt 123.8(4) . . ?
N1 C5 N2 126.2(5) . . ?
N1 C5 C4 119.8(5) . . ?
N2 C5 C4 114.0(5) . . ?
N2 C6 N3 129.5(4) . . ?
N2 C6 C7 122.6(4) . . ?
N3 C6 C7 107.8(4) . . ?
C8 C7 C15 121.5(5) . . ?
C8 C7 C6 107.0(4) . . ?
C15 C7 C6 131.5(5) . . ?
C7 C8 C18 121.8(5) . . ?
C7 C8 C9 107.1(4) . . ?
C18 C8 C9 131.1(6) . . ?
N4 C9 N3 128.6(5) . . ?
N4 C9 C8 122.8(5) . . ?
N3 C9 C8 108.6(4) . . ?
N4 C10 N5 126.5(5) . . ?
N4 C10 C11 114.2(5) . . ?
N5 C10 C11 119.4(5) . . ?
C12 C11 C10 120.8(6) . . ?
C12 C11 H11A 119.6 . . ?
C10 C11 H11A 119.6 . . ?
C11 C12 C13 119.3(5) . . ?
C11 C12 H12A 120.4 . . ?
C13 C12 H12A 120.4 . . ?
C14 C13 C12 119.1(6) . . ?
C14 C13 H13A 120.4 . . ?
C12 C13 H13A 120.4 . . ?
N5 C14 C13 122.8(6) . . ?
N5 C14 H14A 118.6 . . ?
C13 C14 H14A 118.6 . . ?
C7 C15 C16 117.5(6) . . ?
C7 C15 H15A 121.2 . . ?
C16 C15 H15A 121.2 . . ?
C17 C16 C15 120.8(6) . . ?
C17 C16 H16A 119.6 . . ?
C15 C16 H16A 119.6 . . ?
C16 C17 C18 122.3(6) . . ?
C16 C17 H17A 118.8 . . ?
C18 C17 H17A 118.8 . . ?
C17 C18 C8 116.1(6) . . ?
C17 C18 H18A 121.9 . . ?
C8 C18 H18A 121.9 . . ?
C20 C19 Pt 174.8(5) . . ?
C19 C20 C21 175.7(6) . . ?
C26 C21 C22 116.5(5) . . ?
C26 C21 C20 122.5(5) . . ?
C22 C21 C20 121.0(5) . . ?
C23 C22 C21 122.0(5) . . ?
C23 C22 H22A 119.0 . . ?
C21 C22 H22A 119.0 . . ?
C22 C23 C24 121.3(5) . . ?
C22 C23 H23A 119.4 . . ?
C24 C23 H23A 119.4 . . ?
C25 C24 C23 116.8(4) . . ?
C25 C24 C27 120.2(4) . . ?
C23 C24 C27 123.0(4) . . ?
C24 C25 C26 121.8(4) . . ?
C24 C25 H25A 119.1 . . ?
C26 C25 H25A 119.1 . . ?
C21 C26 C25 121.5(5) . . ?
C21 C26 H26A 119.2 . . ?
C25 C26 H26A 119.2 . . ?
C28 C27 C24 108.9(4) . . ?
C28 C27 C29 109.5(5) . . ?
C24 C27 C29 112.3(4) . . ?
C28 C27 C30 108.2(5) . . ?
C24 C27 C30 109.8(4) . . ?
C29 C27 C30 108.1(5) . . ?
C27 C28 H28A 109.5 . . ?
C27 C28 H28B 109.5 . . ?
H28A C28 H28B 109.5 . . ?
C27 C28 H28C 109.5 . . ?
H28A C28 H28C 109.5 . . ?
H28B C28 H28C 109.5 . . ?
C27 C29 H29A 109.5 . . ?
C27 C29 H29B 109.5 . . ?
H29A C29 H29B 109.5 . . ?
C27 C29 H29C 109.5 . . ?
H29A C29 H29C 109.5 . . ?
H29B C29 H29C 109.5 . . ?
C27 C30 H30A 109.5 . . ?
C27 C30 H30B 109.5 . . ?
H30A C30 H30B 109.5 . . ?
C27 C30 H30C 109.5 . . ?
H30A C30 H30C 109.5 . . ?
H30B C30 H30C 109.5 . . ?

loop_
_geom_bond_atom_site_label_1
_geom_bond_atom_site_label_2
_geom_bond_distance
_geom_bond_site_symmetry_2
_geom_bond_publ_flag
Pt C19 1.978(5) . ?
Pt N3 1.995(4) . ?
Pt N1 2.049(4) . ?
Pt N5 2.051(4) . ?
N1 C5 1.367(6) . ?
N1 C1 1.371(6) . ?
C1 C2 1.367(7) . ?
C1 H1A 0.9300 . ?
N2 C6 1.284(6) . ?
N2 C5 1.381(6) . ?
C2 C3 1.452(8) . ?
C2 H2B 0.9300 . ?
N3 C9 1.369(6) . ?
N3 C6 1.380(6) . ?
C3 C4 1.250(9) . ?
C3 H3A 0.9300 . ?
N4 C9 1.304(7) . ?
N4 C10 1.348(7) . ?
C4 C5 1.397(7) . ?
C4 H4B 0.9300 . ?
N5 C14 1.360(6) . ?
N5 C10 1.380(7) . ?
C6 C7 1.480(6) . ?
C7 C8 1.377(7) . ?
C7 C15 1.381(7) . ?
C8 C18 1.392(7) . ?
C8 C9 1.473(7) . ?
C10 C11 1.418(7) . ?
C11 C12 1.336(8) . ?
C11 H11A 0.9300 . ?
C12 C13 1.381(8) . ?
C12 H12A 0.9300 . ?
C13 C14 1.370(7) . ?
C13 H13A 0.9300 . ?
C14 H14A 0.9300 . ?
C15 C16 1.387(8) . ?
C15 H15A 0.9300 . ?
C16 C17 1.378(9) . ?
C16 H16A 0.9300 . ?
C17 C18 1.389(8) . ?
C17 H17A 0.9300 . ?
C18 H18A 0.9300 . ?
C19 C20 1.195(7) . ?
C20 C21 1.447(7) . ?
C21 C26 1.381(6) . ?
C21 C22 1.396(7) . ?
C22 C23 1.381(7) . ?
C22 H22A 0.9300 . ?
C23 C24 1.388(6) . ?
C23 H23A 0.9300 . ?
C24 C25 1.387(6) . ?
C24 C27 1.536(7) . ?
C25 C26 1.389(6) . ?
C25 H25A 0.9300 . ?
C26 H26A 0.9300 . ?
C27 C28 1.532(7) . ?
C27 C29 1.542(7) . ?
C27 C30 1.548(7) . ?
C28 H28A 0.9600 . ?
C28 H28B 0.9600 . ?
C28 H28C 0.9600 . ?
C29 H29A 0.9600 . ?
C29 H29B 0.9600 . ?
C29 H29C 0.9600 . ?
C30 H30A 0.9600 . ?
C30 H30B 0.9600 . ?
C30 H30C 0.9600 . ?
